data_4122862
loop_
_publ_author_name
'Frank, Ren\'e'
'Howell, James'
'Tirfoin, R\'emi'
'Dange, Deepak'
'Jones, Cameron'
'Mingos, D Michael P'
'Aldridge, Simon'

_publ_section_title
;
 Circumventing redox chemistry: synthesis of transition metal boryl
 complexes from a boryl nucleophile by decarbonylation.
;
_journal_issue 44
_journal_name_full 'Journal of the American Chemical Society'
_journal_page_first 15730
_journal_page_last 15741
_journal_paper_doi 10.1021/ja508979x
_journal_volume 136
_journal_year 2014
_chemical_formula_moiety 'C28 H22 B1 Co3 O10'
_chemical_formula_sum 'C28 H22 B Co3 O10'
_chemical_formula_weight 706.09
_space_group_IT_number 14
_symmetry_cell_setting monoclinic
_symmetry_space_group_name_Hall '-P 2yn'
_symmetry_space_group_name_H-M 'P 1 21/n 1'
_atom_sites_solution_hydrogens difmap
_atom_sites_solution_primary other
_audit_creation_date 2014-05-19
_audit_creation_method CRYSTALS_ver_14.43
_cell_angle_alpha 90
_cell_angle_beta 98.874(3)
_cell_angle_gamma 90
_cell_formula_units_Z 4
_cell_length_a 14.1205(4)
_cell_length_b 13.8672(4)
_cell_length_c 14.9082(4)
_cell_measurement_reflns_used 5968
_cell_measurement_temperature 150
_cell_measurement_theta_max 76
_cell_measurement_theta_min 4
_cell_volume 2884.26(14)
_computing_cell_refinement 'CrysAlis, (Oxford Diffraction, 2002)'
_computing_data_collection 'SuperNova, (Oxford Diffraction, 2010)'
_computing_data_reduction 'CrysAlis, (Oxford Diffraction, 2002)'
_computing_molecular_graphics 'CAMERON (Watkin et al., 1996)'
_computing_publication_material 'CRYSTALS (Betteridge et al., 2003)'
_computing_structure_refinement 'CRYSTALS (Betteridge et al., 2003)'
_computing_structure_solution 'Superflip (Palatinus & Chapuis, 2007)'
_diffrn_ambient_temperature 150
_diffrn_measured_fraction_theta_full 0.998
_diffrn_measured_fraction_theta_max 0.985
_diffrn_measurement_device Area
_diffrn_measurement_device_type 'Oxford Diffraction SuperNova'
_diffrn_measurement_method \w
_diffrn_radiation_monochromator graphite
_diffrn_radiation_type 'Cu K\a'
_diffrn_radiation_wavelength 1.54180
_diffrn_reflns_av_R_equivalents 0.050
_diffrn_reflns_limit_h_max 16
_diffrn_reflns_limit_h_min -17
_diffrn_reflns_limit_k_max 17
_diffrn_reflns_limit_k_min -10
_diffrn_reflns_limit_l_max 18
_diffrn_reflns_limit_l_min -18
_diffrn_reflns_number 16413
_diffrn_reflns_theta_full 73.956
_diffrn_reflns_theta_max 76.243
_diffrn_reflns_theta_min 4.014
_diffrn_standards_number 0
_exptl_absorpt_coefficient_mu 13.842
_exptl_absorpt_correction_T_max 0.08
_exptl_absorpt_correction_T_min 0.06
_exptl_absorpt_correction_type multi-scan
_exptl_absorpt_process_details 'CrysAlis, (Oxford Diffraction, 2002)'
_exptl_crystal_colour dark_orange
_exptl_crystal_density_diffrn 1.626
_exptl_crystal_density_method 'not measured'
_exptl_crystal_description block
_exptl_crystal_F_000 1424
_exptl_crystal_size_max 0.250
_exptl_crystal_size_mid 0.210
_exptl_crystal_size_min 0.180
_refine_diff_density_max 0.62
_refine_diff_density_min -0.75
_refine_ls_extinction_method None
_refine_ls_goodness_of_fit_ref 0.9948
_refine_ls_hydrogen_treatment constr
_refine_ls_matrix_type full
_refine_ls_number_parameters 379
_refine_ls_number_reflns 5935
_refine_ls_number_restraints 0
_refine_ls_R_factor_all 0.0543
_refine_ls_R_factor_gt 0.0393
_refine_ls_shift/su_max 0.0008244
_refine_ls_shift/su_mean 0.0000295
_refine_ls_structure_factor_coef Fsqd
_refine_ls_weighting_details
;
 Method= Modified Sheldrick 
 w=1/[\s^2^(F^2^) + ( 0.04P)^2^ + 1.90P] 
 ,where P=(max(Fo^2^,0) + 2Fc^2^)/3 
;
_refine_ls_weighting_scheme calc
_refine_ls_wR_factor_all 0.0980
_refine_ls_wR_factor_gt 0.0890
_refine_ls_wR_factor_ref 0.0979
_reflns_limit_h_max 17
_reflns_limit_h_min -17
_reflns_limit_k_max 17
_reflns_limit_k_min 0
_reflns_limit_l_max 18
_reflns_limit_l_min 0
_reflns_number_gt 4698
_reflns_number_total 5957
_reflns_threshold_expression I>2.0\s(I)
_oxford_diffrn_Wilson_B_factor 1.61
_oxford_diffrn_Wilson_scale 0.05
_oxford_refine_ls_r_factor_ref 0.0542
_oxford_refine_ls_scale 2.96(2)
_oxford_reflns_number_all 5936
_oxford_reflns_threshold_expression_ref I>-3.0\s(I)
_oxford_structure_analysis_title '228RFRT14 in P 21/n'
_cod_data_source_file ja508979x_si_002.cif
_cod_data_source_block 20
_cod_depositor_comments
;
The following automatic conversions were performed:

'_atom_sites_solution_primary' value 'Other' changed to 'other'
according to
/home/saulius/struct/COD-crude-data--automatic-downloads/rss-feeds/ACS/lib/dictionaries/cif_core.dic
dictionary named 'cif_core.dic' version 2.4.2 from 2011-04-26.

Automatic conversion script
Id: cif_fix_values 2827 2014-09-09 07:05:25Z andrius 

 Adding full bibliography for 4122854--4122863.cif.
;
_cod_original_sg_symbol_H-M 'P 21/n '
_cod_original_formula_sum 'C28 H22 B1 Co3 O10'
_cod_database_code 4122862

loop_
_symmetry_equiv_pos_as_xyz
x,y,z
-x,-y,-z
x+1/2,-y+1/2,z+1/2
-x+1/2,y+1/2,-z+1/2

loop_
_atom_site_label
_atom_site_type_symbol
_atom_site_fract_x
_atom_site_fract_y
_atom_site_fract_z
_atom_site_U_iso_or_equiv
_atom_site_occupancy
_atom_site_adp_type
_atom_site_refinement_flags_posn
Co1 Co 0.59008(3) 0.15926(3) 0.63158(3) 0.0171 1.0000 Uani .
Co2 Co 0.54481(3) 0.24578(3) 0.48727(3) 0.0171 1.0000 Uani .
Co3 Co 0.61550(3) 0.33528(3) 0.62541(3) 0.0180 1.0000 Uani .
C4 C 0.66722(19) 0.23486(19) 0.56169(19) 0.0155 1.0000 Uani .
O5 O 0.75350(14) 0.20615(14) 0.54552(14) 0.0189 1.0000 Uani .
B6 B 0.8339(2) 0.2512(3) 0.5207(2) 0.0187 1.0000 Uani .
C7 C 0.9278(2) 0.1881(2) 0.5362(2) 0.0213 1.0000 Uani .
C8 C 0.9978(2) 0.1928(2) 0.4773(2) 0.0237 1.0000 Uani .
C9 C 1.0801(2) 0.1363(3) 0.4937(2) 0.0295 1.0000 Uani .
C10 C 1.0987(2) 0.0751(3) 0.5678(2) 0.0291 1.0000 Uani .
C11 C 1.1886(2) 0.0153(3) 0.5843(3) 0.0415 1.0000 Uani .
C12 C 1.0314(2) 0.0709(3) 0.6266(2) 0.0293 1.0000 Uani .
C13 C 0.9470(2) 0.1250(2) 0.6119(2) 0.0255 1.0000 Uani .
C14 C 0.8787(2) 0.1117(3) 0.6796(2) 0.0400 1.0000 Uani .
C15 C 0.9844(3) 0.2534(3) 0.3921(2) 0.0348 1.0000 Uani .
C16 C 0.8260(2) 0.3565(2) 0.4818(2) 0.0203 1.0000 Uani .
C17 C 0.7794(2) 0.3746(2) 0.3927(2) 0.0226 1.0000 Uani .
C18 C 0.7378(2) 0.2935(2) 0.3305(2) 0.0268 1.0000 Uani .
C19 C 0.7769(2) 0.4680(2) 0.3580(2) 0.0269 1.0000 Uani .
C20 C 0.8202(2) 0.5443(2) 0.4079(2) 0.0273 1.0000 Uani .
C21 C 0.8669(2) 0.5259(2) 0.4956(2) 0.0246 1.0000 Uani .
C22 C 0.8703(2) 0.4340(2) 0.5330(2) 0.0215 1.0000 Uani .
C23 C 0.9217(2) 0.4192(3) 0.6287(2) 0.0288 1.0000 Uani .
C24 C 0.8177(3) 0.6444(3) 0.3688(3) 0.0366 1.0000 Uani .
C25 C 0.5021(2) 0.3632(2) 0.6649(2) 0.0251 1.0000 Uani .
O26 O 0.43073(18) 0.37744(18) 0.68936(19) 0.0368 1.0000 Uani .
C27 C 0.7038(3) 0.3479(3) 0.7247(2) 0.0322 1.0000 Uani .
O28 O 0.7588(2) 0.3573(3) 0.7883(2) 0.0555 1.0000 Uani .
C29 C 0.6387(2) 0.4486(2) 0.5724(2) 0.0254 1.0000 Uani .
O30 O 0.64816(18) 0.52203(17) 0.54171(19) 0.0356 1.0000 Uani .
C31 C 0.5465(2) 0.3490(2) 0.4149(2) 0.0252 1.0000 Uani .
O32 O 0.54393(19) 0.41468(19) 0.36970(18) 0.0386 1.0000 Uani .
C33 C 0.5572(2) 0.1528(2) 0.4057(2) 0.0252 1.0000 Uani .
O34 O 0.5662(2) 0.0955(2) 0.35381(18) 0.0417 1.0000 Uani .
C35 C 0.4147(2) 0.2461(2) 0.4918(2) 0.0266 1.0000 Uani .
O36 O 0.33475(16) 0.2454(2) 0.49280(19) 0.0383 1.0000 Uani .
C37 C 0.6638(2) 0.1404(2) 0.7388(2) 0.0276 1.0000 Uani .
O38 O 0.70951(19) 0.1278(2) 0.80829(17) 0.0452 1.0000 Uani .
C39 C 0.4710(2) 0.1458(2) 0.6662(2) 0.0246 1.0000 Uani .
O40 O 0.39834(17) 0.1359(2) 0.68796(19) 0.0392 1.0000 Uani .
C41 C 0.6088(2) 0.0456(2) 0.5803(2) 0.0246 1.0000 Uani .
O42 O 0.62227(19) -0.02561(17) 0.54682(19) 0.0380 1.0000 Uani .
H91 H 1.1241 0.1404 0.4536 0.0382 1.0000 Uiso R
H113 H 1.1800 -0.0378 0.6232 0.0651 1.0000 Uiso R
H111 H 1.2408 0.0535 0.6117 0.0652 1.0000 Uiso R
H112 H 1.2015 -0.0099 0.5276 0.0649 1.0000 Uiso R
H121 H 1.0421 0.0303 0.6771 0.0369 1.0000 Uiso R
H141 H 0.9073 0.0706 0.7279 0.0624 1.0000 Uiso R
H143 H 0.8637 0.1730 0.7051 0.0627 1.0000 Uiso R
H142 H 0.8202 0.0817 0.6508 0.0628 1.0000 Uiso R
H152 H 1.0414 0.2507 0.3637 0.0568 1.0000 Uiso R
H151 H 0.9723 0.3194 0.4046 0.0568 1.0000 Uiso R
H153 H 0.9316 0.2286 0.3497 0.0567 1.0000 Uiso R
H181 H 0.6777 0.3132 0.2967 0.0430 1.0000 Uiso R
H183 H 0.7803 0.2779 0.2878 0.0430 1.0000 Uiso R
H182 H 0.7270 0.2365 0.3644 0.0431 1.0000 Uiso R
H191 H 0.7458 0.4792 0.2984 0.0351 1.0000 Uiso R
H211 H 0.8965 0.5773 0.5295 0.0332 1.0000 Uiso R
H231 H 0.9758 0.4611 0.6401 0.0460 1.0000 Uiso R
H233 H 0.9423 0.3538 0.6377 0.0464 1.0000 Uiso R
H232 H 0.8804 0.4337 0.6724 0.0461 1.0000 Uiso R
H242 H 0.8672 0.6827 0.4017 0.0573 1.0000 Uiso R
H241 H 0.8261 0.6415 0.3067 0.0576 1.0000 Uiso R
H243 H 0.7578 0.6749 0.3730 0.0572 1.0000 Uiso R

loop_
_atom_site_aniso_label
_atom_site_aniso_U_11
_atom_site_aniso_U_22
_atom_site_aniso_U_33
_atom_site_aniso_U_23
_atom_site_aniso_U_13
_atom_site_aniso_U_12
Co1 0.0149(2) 0.0193(2) 0.0182(2) 0.00203(18) 0.00610(16) -0.00062(17)
Co2 0.0149(2) 0.0196(2) 0.0166(2) -0.00020(19) 0.00170(15) -0.00007(17)
Co3 0.0170(2) 0.0189(2) 0.0189(2) -0.00296(18) 0.00486(17) -0.00118(17)
C4 0.0140(12) 0.0151(12) 0.0178(12) -0.0010(10) 0.0039(10) -0.0009(10)
O5 0.0145(9) 0.0201(9) 0.0227(10) 0.0010(8) 0.0051(8) 0.0017(8)
B6 0.0185(14) 0.0245(15) 0.0139(13) -0.0029(13) 0.0051(11) -0.0062(13)
C7 0.0159(13) 0.0296(15) 0.0192(14) -0.0045(12) 0.0049(11) -0.0028(11)
C8 0.0184(14) 0.0287(15) 0.0256(15) -0.0078(13) 0.0083(12) -0.0056(11)
C9 0.0191(14) 0.0397(18) 0.0314(17) -0.0120(14) 0.0095(12) -0.0055(13)
C10 0.0166(13) 0.0361(17) 0.0334(17) -0.0139(15) 0.0002(12) 0.0001(13)
C11 0.0223(17) 0.054(2) 0.046(2) -0.0160(19) 0.0000(15) 0.0071(16)
C12 0.0218(15) 0.0394(18) 0.0261(16) 0.0022(14) 0.0012(12) 0.0028(13)
C13 0.0158(13) 0.0351(17) 0.0259(15) -0.0001(13) 0.0038(11) -0.0011(12)
C14 0.0229(16) 0.070(3) 0.0279(17) 0.0232(18) 0.0070(13) 0.0117(17)
C15 0.0327(17) 0.046(2) 0.0296(17) 0.0024(17) 0.0185(14) -0.0023(16)
C16 0.0167(13) 0.0251(15) 0.0204(14) 0.0004(12) 0.0072(11) -0.0023(11)
C17 0.0181(13) 0.0286(15) 0.0224(14) -0.0008(12) 0.0076(11) -0.0048(11)
C18 0.0267(15) 0.0348(17) 0.0198(14) -0.0025(13) 0.0063(12) -0.0069(13)
C19 0.0232(14) 0.0359(17) 0.0223(15) 0.0037(13) 0.0057(12) -0.0031(13)
C20 0.0232(15) 0.0295(16) 0.0312(17) 0.0069(14) 0.0108(13) -0.0014(12)
C21 0.0228(14) 0.0254(15) 0.0265(16) -0.0043(13) 0.0062(12) -0.0056(12)
C22 0.0171(12) 0.0289(15) 0.0196(14) -0.0006(12) 0.0056(11) -0.0043(11)
C23 0.0272(15) 0.0331(16) 0.0254(16) -0.0050(14) 0.0022(13) -0.0056(13)
C24 0.0346(18) 0.0315(18) 0.046(2) 0.0081(16) 0.0134(16) 0.0003(14)
C25 0.0296(16) 0.0211(14) 0.0256(16) -0.0022(12) 0.0077(13) -0.0030(12)
O26 0.0306(13) 0.0354(13) 0.0491(15) 0.0000(12) 0.0210(12) 0.0042(10)
C27 0.0359(18) 0.0321(17) 0.0294(17) -0.0088(15) 0.0078(15) -0.0049(14)
O28 0.0527(18) 0.072(2) 0.0343(15) -0.0069(15) -0.0163(13) -0.0116(16)
C29 0.0220(14) 0.0259(16) 0.0295(16) -0.0077(13) 0.0081(12) -0.0022(12)
O30 0.0377(13) 0.0229(12) 0.0485(16) 0.0004(11) 0.0138(12) -0.0035(10)
C31 0.0221(14) 0.0312(16) 0.0216(15) 0.0016(14) 0.0010(11) 0.0008(12)
O32 0.0387(14) 0.0376(14) 0.0382(14) 0.0175(12) 0.0016(11) 0.0025(11)
C33 0.0246(15) 0.0261(15) 0.0252(15) -0.0015(14) 0.0045(12) -0.0055(12)
O34 0.0534(16) 0.0398(14) 0.0349(14) -0.0151(12) 0.0159(12) -0.0087(12)
C35 0.0219(15) 0.0294(15) 0.0293(16) -0.0001(14) 0.0068(12) 0.0012(12)
O36 0.0183(11) 0.0484(15) 0.0481(15) -0.0036(13) 0.0047(10) 0.0019(10)
C37 0.0254(15) 0.0325(17) 0.0279(16) 0.0053(14) 0.0132(13) -0.0007(13)
O38 0.0352(14) 0.075(2) 0.0246(13) 0.0165(13) 0.0018(11) 0.0011(13)
C39 0.0237(15) 0.0262(15) 0.0254(15) -0.0037(13) 0.0086(12) -0.0027(12)
O40 0.0241(12) 0.0493(15) 0.0487(15) -0.0082(13) 0.0203(11) -0.0079(11)
C41 0.0205(14) 0.0262(15) 0.0285(16) 0.0038(13) 0.0079(12) -0.0022(12)
O42 0.0412(14) 0.0232(12) 0.0520(16) -0.0036(12) 0.0152(12) 0.0028(10)

loop_
_atom_type_symbol
_atom_type_scat_dispersion_real
_atom_type_scat_dispersion_imag
_atom_type_scat_Cromer_Mann_a1
_atom_type_scat_Cromer_Mann_b1
_atom_type_scat_Cromer_Mann_a2
_atom_type_scat_Cromer_Mann_b2
_atom_type_scat_Cromer_Mann_a3
_atom_type_scat_Cromer_Mann_b3
_atom_type_scat_Cromer_Mann_a4
_atom_type_scat_Cromer_Mann_b4
_atom_type_scat_Cromer_Mann_c
_atom_type_scat_source
C 0.0181 0.0091 2.3100 20.8439 1.0200 10.2075 1.5886 0.5687 0.8650 51.6512 0.2156 'International Tables Vol C 4.2.6.8 and 6.1.1.4'
H 0.0000 0.0000 0.4930 10.5109 0.3229 26.1257 0.1402 3.1424 0.0408 57.7998 0.0030 'International Tables Vol C 4.2.6.8 and 6.1.1.4'
Co -2.3653 3.6143 12.2841 4.2791 7.3409 0.2784 4.0034 13.5359 2.3488 71.1692 1.0118 'International Tables Vol C 4.2.6.8 and 6.1.1.4'
B 0.0090 0.0039 2.0545 23.2185 1.3326 1.0210 1.0979 60.3498 0.7068 0.1403 -0.1932 'International Tables Vol C 4.2.6.8 and 6.1.1.4'
N 0.0311 0.0180 12.2126 0.0057 3.1322 9.8933 2.0125 28.9975 1.1663 0.5826 -11.5290 'International Tables Vol C 4.2.6.8 and 6.1.1.4'
O 0.0492 0.0322 3.0485 13.2771 2.2868 5.7011 1.5463 0.3239 0.8670 32.9089 0.2508 'International Tables Vol C 4.2.6.8 and 6.1.1.4'

loop_
_geom_angle_atom_site_label_1
_geom_angle_atom_site_label_2
_geom_angle_atom_site_label_3
_geom_angle
_geom_angle_publ_flag
Co2 Co1 Co3 60.352(18) yes
Co2 Co1 C4 49.82(8) yes
Co3 Co1 C4 49.13(8) yes
Co2 Co1 C37 152.92(10) yes
Co3 Co1 C37 96.30(11) yes
C4 Co1 C37 105.24(13) yes
Co2 Co1 C39 99.74(11) yes
Co3 Co1 C39 104.75(10) yes
C4 Co1 C39 145.28(13) yes
C37 Co1 C39 99.54(14) yes
Co2 Co1 C41 95.24(10) yes
Co3 Co1 C41 145.33(10) yes
C4 Co1 C41 96.61(12) yes
C37 Co1 C41 98.60(15) yes
C39 Co1 C41 103.39(13) yes
Co1 Co2 Co3 60.040(18) yes
Co1 Co2 C4 50.49(8) yes
Co3 Co2 C4 49.07(8) yes
Co1 Co2 C31 152.73(11) yes
Co3 Co2 C31 93.38(10) yes
C4 Co2 C31 108.53(13) yes
Co1 Co2 C33 101.70(10) yes
Co3 Co2 C33 148.40(11) yes
C4 Co2 C33 99.34(13) yes
C31 Co2 C33 98.82(14) yes
Co1 Co2 C35 95.46(10) yes
Co3 Co2 C35 104.11(10) yes
C4 Co2 C35 142.59(13) yes
C31 Co2 C35 97.18(14) yes
C33 Co2 C35 103.12(14) yes
Co2 Co3 Co1 59.608(18) yes
Co2 Co3 C4 49.63(8) yes
Co1 Co3 C4 50.36(8) yes
Co2 Co3 C25 96.47(10) yes
Co1 Co3 C25 93.29(10) yes
C4 Co3 C25 137.77(13) yes
Co2 Co3 C27 151.12(12) yes
Co1 Co3 C27 98.77(12) yes
C4 Co3 C27 102.33(14) yes
C25 Co3 C27 104.21(15) yes
Co2 Co3 C29 98.55(10) yes
Co1 Co3 C29 155.56(10) yes
C4 Co3 C29 108.03(13) yes
C25 Co3 C29 100.53(14) yes
C27 Co3 C29 97.26(16) yes
Co1 C4 Co2 79.69(10) yes
Co1 C4 Co3 80.51(10) yes
Co2 C4 Co3 81.30(11) yes
Co1 C4 O5 122.76(19) yes
Co2 C4 O5 133.3(2) yes
Co3 C4 O5 137.8(2) yes
C4 O5 B6 135.7(2) yes
O5 B6 C7 114.4(3) yes
O5 B6 C16 120.0(3) yes
C7 B6 C16 125.5(3) yes
B6 C7 C8 122.3(3) yes
B6 C7 C13 120.7(2) yes
C8 C7 C13 117.0(3) yes
C7 C8 C9 120.4(3) yes
C7 C8 C15 122.5(3) yes
C9 C8 C15 117.0(3) yes
C8 C9 C10 122.4(3) yes
C8 C9 H91 118.4 no
C10 C9 H91 119.2 no
C9 C10 C11 121.3(3) yes
C9 C10 C12 117.6(3) yes
C11 C10 C12 121.1(3) yes
C10 C11 H113 109.9 no
C10 C11 H111 110.1 no
H113 C11 H111 109.3 no
C10 C11 H112 109.2 no
H113 C11 H112 108.2 no
H111 C11 H112 110.2 no
C10 C12 C13 121.9(3) yes
C10 C12 H121 119.5 no
C13 C12 H121 118.6 no
C7 C13 C12 120.6(3) yes
C7 C13 C14 122.9(3) yes
C12 C13 C14 116.5(3) yes
C13 C14 H141 109.7 no
C13 C14 H143 110.9 no
H141 C14 H143 108.6 no
C13 C14 H142 110.2 no
H141 C14 H142 108.1 no
H143 C14 H142 109.2 no
C8 C15 H152 110.0 no
C8 C15 H151 111.8 no
H152 C15 H151 108.0 no
C8 C15 H153 109.7 no
H152 C15 H153 108.2 no
H151 C15 H153 109.0 no
B6 C16 C17 120.6(3) yes
B6 C16 C22 120.6(3) yes
C17 C16 C22 118.6(3) yes
C16 C17 C18 121.6(3) yes
C16 C17 C19 119.8(3) yes
C18 C17 C19 118.4(3) yes
C17 C18 H181 109.7 no
C17 C18 H183 110.4 no
H181 C18 H183 108.1 no
C17 C18 H182 111.3 no
H181 C18 H182 108.1 no
H183 C18 H182 109.1 no
C17 C19 C20 121.9(3) yes
C17 C19 H191 119.1 no
C20 C19 H191 119.0 no
C19 C20 C21 118.1(3) yes
C19 C20 C24 121.0(3) yes
C21 C20 C24 120.8(3) yes
C20 C21 C22 121.8(3) yes
C20 C21 H211 118.3 no
C22 C21 H211 119.9 no
C16 C22 C21 119.9(3) yes
C16 C22 C23 121.1(3) yes
C21 C22 C23 119.0(3) yes
C22 C23 H231 109.8 no
C22 C23 H233 110.7 no
H231 C23 H233 109.6 no
C22 C23 H232 111.0 no
H231 C23 H232 107.8 no
H233 C23 H232 107.9 no
C20 C24 H242 110.1 no
C20 C24 H241 109.8 no
H242 C24 H241 109.4 no
C20 C24 H243 110.6 no
H242 C24 H243 107.8 no
H241 C24 H243 109.1 no
Co3 C25 O26 177.8(3) yes
Co3 C27 O28 178.7(3) yes
Co3 C29 O30 175.4(3) yes
Co2 C31 O32 177.4(3) yes
Co2 C33 O34 178.8(3) yes
Co2 C35 O36 178.6(3) yes
Co1 C37 O38 178.6(3) yes
Co1 C39 O40 178.8(3) yes
Co1 C41 O42 178.4(3) yes

loop_
_geom_bond_atom_site_label_1
_geom_bond_atom_site_label_2
_geom_bond_distance
_geom_bond_publ_flag
Co1 Co2 2.4602(6) yes
Co1 Co3 2.4710(6) yes
Co1 C4 1.929(3) yes
Co1 C37 1.787(3) yes
Co1 C39 1.843(3) yes
Co1 C41 1.789(3) yes
Co2 Co3 2.4788(6) yes
Co2 C4 1.910(3) yes
Co2 C31 1.795(3) yes
Co2 C33 1.799(3) yes
Co2 C35 1.849(3) yes
Co3 C4 1.894(3) yes
Co3 C25 1.830(3) yes
Co3 C27 1.790(4) yes
Co3 C29 1.811(3) yes
C4 O5 1.338(3) yes
O5 B6 1.394(4) yes
B6 C7 1.577(4) yes
B6 C16 1.569(4) yes
C7 C8 1.421(4) yes
C7 C13 1.420(5) yes
C8 C9 1.392(5) yes
C8 C15 1.510(5) yes
C9 C10 1.385(5) yes
C9 H91 0.929 no
C10 C11 1.504(5) yes
C10 C12 1.391(5) yes
C11 H113 0.958 no
C11 H111 0.947 no
C11 H112 0.958 no
C12 C13 1.396(4) yes
C12 H121 0.933 no
C13 C14 1.511(4) yes
C14 H141 0.957 no
C14 H143 0.968 no
C14 H142 0.965 no
C15 H152 0.966 no
C15 H151 0.955 no
C15 H153 0.963 no
C16 C17 1.411(4) yes
C16 C22 1.407(4) yes
C17 C18 1.518(4) yes
C17 C19 1.393(4) yes
C18 H181 0.958 no
C18 H183 0.964 no
C18 H182 0.963 no
C19 C20 1.381(5) yes
C19 H191 0.941 no
C20 C21 1.394(5) yes
C20 C24 1.504(5) yes
C21 C22 1.389(4) yes
C21 H211 0.934 no
C22 C23 1.512(4) yes
C23 H231 0.954 no
C23 H233 0.955 no
C23 H232 0.960 no
C24 H242 0.952 no
C24 H241 0.952 no
C24 H243 0.956 no
C25 O26 1.141(4) yes
C27 O28 1.137(5) yes
C29 O30 1.133(4) yes
C31 O32 1.130(4) yes
C33 O34 1.129(4) yes
C35 O36 1.131(4) yes
C37 O38 1.147(4) yes
C39 O40 1.131(4) yes
C41 O42 1.135(4) yes
